data_4311783
loop_
_publ_author_name
'Regina Pocha'
'Dirk Johrendt'

_publ_contact_author
;
        Prof. Dr. D. Johrendt
        Department Chemie
        Ludwig-Maximilians-Universit\"at M\"unchen
        Butenandtstrasse 5-15 (Haus D)
        81377 M\"unchen
        Germany
;
_publ_contact_author_email dirk.johrendt@cup.uni-muenchen.de
_publ_contact_author_fax '049  89 2180 - 77431'
_publ_contact_author_phone '049  89 2180 - 77430'
_publ_section_title
;
 Crystal Structures of Sr4Sn2Se9 and Sr4Sn2Se10 and the Oxidation State of
 Tin in an Unusual Geometry
;
_journal_name_full 'Inorganic Chemistry'
_journal_page_first 6830
_journal_page_last 6837
_journal_paper_doi 10.1021/ic049663y
_journal_volume 43
_journal_year 2004
_chemical_formula_sum 'Se18 Sn4 Sr8'
_chemical_formula_weight 2597.00
_space_group_IT_number 55
_symmetry_cell_setting orthorhombic
_symmetry_space_group_name_Hall '-P 2 2ab'
_symmetry_space_group_name_H-M 'P b a m'
_atom_sites_solution_hydrogens geom
_atom_sites_solution_primary direct
_atom_sites_solution_secondary difmap
_audit_creation_method SHELXL-97
_cell_angle_alpha 90.00
_cell_angle_beta 90.00
_cell_angle_gamma 90.00
_cell_formula_units_Z 2
_cell_length_a 11.973(2)
_cell_length_b 16.120(3)
_cell_length_c 8.594(2)
_cell_measurement_temperature 293(2)
_cell_volume 1658.7(6)
_computing_structure_refinement 'SHELXL-97 (Sheldrick, 1997)'
_computing_structure_solution 'SHELXS-97 (Sheldrick, 1990)'
_diffrn_ambient_temperature 200(2)
_diffrn_measured_fraction_theta_full 0.000
_diffrn_measured_fraction_theta_max 0.653
_diffrn_radiation_monochromator graphite
_diffrn_radiation_source 'fine-focus sealed tube'
_diffrn_radiation_type MoK\a
_diffrn_radiation_wavelength 0.71073
_diffrn_reflns_av_R_equivalents 0.0941
_diffrn_reflns_av_sigmaI/netI 0.0507
_diffrn_reflns_limit_h_max 16
_diffrn_reflns_limit_h_min -16
_diffrn_reflns_limit_k_max 11
_diffrn_reflns_limit_k_min -11
_diffrn_reflns_limit_l_max 12
_diffrn_reflns_limit_l_min -12
_diffrn_reflns_number 12383
_diffrn_reflns_theta_full 0.50
_diffrn_reflns_theta_max 29.99
_diffrn_reflns_theta_min 3.18
_exptl_absorpt_coefficient_mu 35.452
_exptl_absorpt_correction_T_max 0.2114
_exptl_absorpt_correction_T_min 0.0973
_exptl_absorpt_correction_type numerical
_exptl_absorpt_process_details 'faces indexed'
_exptl_crystal_density_diffrn 5.200
_exptl_crystal_density_method 'not measured'
_exptl_crystal_F_000 2232
_exptl_crystal_size_max 0.05
_exptl_crystal_size_mid 0.03
_exptl_crystal_size_min 0.02
_refine_diff_density_max 5.204
_refine_diff_density_min -2.584
_refine_diff_density_rms 0.482
_refine_ls_extinction_coef 0.00023(5)
_refine_ls_extinction_expression Fc^*^=kFc[1+0.001xFc^2^\l^3^/sin(2\q)]^-1/4^
_refine_ls_extinction_method SHELXL
_refine_ls_goodness_of_fit_ref 1.270
_refine_ls_hydrogen_treatment mixed
_refine_ls_matrix_type full
_refine_ls_number_parameters 82
_refine_ls_number_reflns 1675
_refine_ls_number_restraints 0
_refine_ls_restrained_S_all 1.270
_refine_ls_R_factor_all 0.0817
_refine_ls_R_factor_gt 0.0650
_refine_ls_shift/su_max 0.000
_refine_ls_shift/su_mean 0.000
_refine_ls_structure_factor_coef Fsqd
_refine_ls_weighting_details 'calc w=1/[\s^2^(Fo^2^)+(0.0174P)^2^+165.3178P] where P=(Fo^2^+2Fc^2^)/3'
_refine_ls_weighting_scheme calc
_refine_ls_wR_factor_gt 0.1488
_refine_ls_wR_factor_ref 0.1547
_reflns_number_gt 1351
_reflns_number_total 1675
_reflns_threshold_expression >2sigma(I)
_cod_data_source_file ic049663ysi20040315_093546_1.cif
_cod_data_source_block Sr4Sn2Se9
_cod_depositor_comments
;

2022-02-22
Z value and formula fixed to values more according to usual
chemical conventions.                 miguel

The following automatic conversions were performed:

data name '_atom_site_symetry_multiplicity' was replaced with
'_atom_site_symmetry_multiplicity' as specified in the replacement
file 'data/replacement-values/replacement_tags.lst'.

Automatic conversion script
Id: cif_correct_tags 9268 2022-04-12 08:56:07Z antanas 
;
_cod_original_formula_sum 'Se9 Sn2 Sr4'
_cod_original_formula_units_Z 4
_cod_original_formula_weight 1298.50
_cod_database_code 4311783

loop_
_symmetry_equiv_pos_as_xyz
'x, y, z'
'-x, -y, z'
'-x+1/2, y+1/2, -z'
'x+1/2, -y+1/2, -z'
'-x, -y, -z'
'x, y, -z'
'x-1/2, -y-1/2, z'
'-x-1/2, y-1/2, z'

loop_
_atom_site_label
_atom_site_type_symbol
_atom_site_fract_x
_atom_site_fract_y
_atom_site_fract_z
_atom_site_U_iso_or_equiv
_atom_site_adp_type
_atom_site_occupancy
_atom_site_symmetry_multiplicity
_atom_site_calc_flag
_atom_site_refinement_flags
_atom_site_disorder_assembly
_atom_site_disorder_group
Sn1 Sn 0.04901(15) 0.10387(18) 0.0000 0.0226(7) Uani 1 2 d S . .
Se1 Se 0.3687(2) 0.3145(2) 0.0000 0.0141(8) Uani 1 2 d S . .
Se2 Se 0.0000 0.0000 0.2269(3) 0.0179(9) Uani 1 2 d S . .
Se3 Se 0.2543(2) 0.0748(2) 0.0000 0.0145(9) Uani 1 2 d S . .
Sn2 Sn 0.08994(14) 0.17830(16) 0.5000 0.0145(6) Uani 1 2 d S . .
Se5 Se 0.2404(2) 0.0697(2) 0.5000 0.0146(9) Uani 1 2 d S . .
Se4 Se 0.3780(2) 0.3212(2) 0.5000 0.0147(9) Uani 1 2 d S . .
Se6 Se 0.13080(14) 0.24913(17) 0.2440(2) 0.0182(7) Uani 1 1 d . . .
Se7 Se 0.0414(2) 0.4302(2) 0.5000 0.0209(10) Uani 1 2 d S . .
Se8 Se 0.0379(2) 0.4290(3) 0.0000 0.0217(10) Uani 1 2 d S . .
Sr1 Sr 0.38676(13) 0.17371(15) 0.25283(18) 0.0148(6) Uani 1 1 d . . .
Sr2 Sr 0.24616(14) 0.42801(15) 0.24925(18) 0.0147(6) Uani 1 1 d . . .

loop_
_atom_site_aniso_label
_atom_site_aniso_U_11
_atom_site_aniso_U_22
_atom_site_aniso_U_33
_atom_site_aniso_U_23
_atom_site_aniso_U_13
_atom_site_aniso_U_12
Sn1 0.0102(8) 0.044(2) 0.0141(8) 0.000 0.000 0.0066(10)
Se1 0.0086(10) 0.027(3) 0.0067(10) 0.000 0.000 0.0005(12)
Se2 0.0093(10) 0.035(3) 0.0099(11) 0.000 0.000 0.0032(13)
Se3 0.0089(10) 0.027(3) 0.0079(10) 0.000 0.000 -0.0008(13)
Sn2 0.0087(7) 0.025(2) 0.0099(7) 0.000 0.000 0.0019(9)
Se5 0.0093(11) 0.025(3) 0.0096(10) 0.000 0.000 -0.0006(13)
Se4 0.0080(10) 0.028(3) 0.0079(10) 0.000 0.000 0.0004(13)
Se6 0.0111(8) 0.026(2) 0.0173(8) 0.0045(10) 0.0013(7) 0.0012(9)
Se7 0.0144(12) 0.032(3) 0.0161(12) 0.000 0.000 -0.0058(14)
Se8 0.0156(12) 0.034(3) 0.0156(12) 0.000 0.000 -0.0064(15)
Sr1 0.0108(7) 0.0267(19) 0.0069(7) -0.0002(8) -0.0005(6) -0.0025(8)
Sr2 0.0136(7) 0.0225(19) 0.0081(7) 0.0008(8) 0.0011(6) 0.0005(8)

loop_
_atom_type_symbol
_atom_type_description
_atom_type_scat_dispersion_real
_atom_type_scat_dispersion_imag
_atom_type_scat_source
Se Se -0.0929 2.2259 'International Tables Vol C Tables 4.2.6.8 and 6.1.1.4'
Sr Sr -1.5307 3.2498 'International Tables Vol C Tables 4.2.6.8 and 6.1.1.4'
Sn Sn -0.6537 1.4246 'International Tables Vol C Tables 4.2.6.8 and 6.1.1.4'

loop_
_geom_angle_atom_site_label_1
_geom_angle_atom_site_label_2
_geom_angle_atom_site_label_3
_geom_angle
_geom_angle_site_symmetry_1
_geom_angle_site_symmetry_3
_geom_angle_publ_flag
Se3 Sn1 Se1 159.46(17) . 7_565 ?
Se3 Sn1 Se2 95.71(9) . 5 ?
Se1 Sn1 Se2 98.07(7) 7_565 5 ?
Se3 Sn1 Se2 95.71(9) . . ?
Se1 Sn1 Se2 98.07(7) 7_565 . ?
Se2 Sn1 Se2 95.40(12) 5 . ?
Sn1 Se1 Sr1 108.44(8) 7_665 6 ?
Sn1 Se1 Sr1 108.44(8) 7_665 . ?
Sr1 Se1 Sr1 87.23(12) 6 . ?
Sn1 Se1 Sr2 95.44(11) 7_665 . ?
Sr1 Se1 Sr2 155.79(10) 6 . ?
Sr1 Se1 Sr2 88.94(6) . . ?
Sn1 Se1 Sr2 95.44(11) 7_665 6 ?
Sr1 Se1 Sr2 88.94(6) 6 6 ?
Sr1 Se1 Sr2 155.79(10) . 6 ?
Sr2 Se1 Sr2 84.83(10) . 6 ?
Sn1 Se2 Sn1 84.60(12) 5 . ?
Sn1 Se2 Sr2 91.43(6) 5 8_655 ?
Sn1 Se2 Sr2 93.57(6) . 8_655 ?
Sn1 Se2 Sr2 93.57(6) 5 7_565 ?
Sn1 Se2 Sr2 91.43(6) . 7_565 ?
Sr2 Se2 Sr2 173.24(10) 8_655 7_565 ?
Sn1 Se3 Sr1 113.73(11) . . ?
Sn1 Se3 Sr1 113.73(11) . 6 ?
Sr1 Se3 Sr1 88.02(10) . 6 ?
Sn1 Se3 Sr2 97.89(10) . 3_545 ?
Sr1 Se3 Sr2 147.71(11) . 3_545 ?
Sr1 Se3 Sr2 84.99(6) 6 3_545 ?
Sn1 Se3 Sr2 97.89(10) . 8_655 ?
Sr1 Se3 Sr2 84.99(6) . 8_655 ?
Sr1 Se3 Sr2 147.71(11) 6 8_655 ?
Sr2 Se3 Sr2 84.32(12) 3_545 8_655 ?
Se5 Sn2 Se6 100.14(8) . 6_556 ?
Se5 Sn2 Se6 100.14(8) . . ?
Se6 Sn2 Se6 121.10(15) 6_556 . ?
Se5 Sn2 Se4 136.02(16) . 7_565 ?
Se6 Sn2 Se4 101.07(7) 6_556 7_565 ?
Se6 Sn2 Se4 101.07(7) . 7_565 ?
Se5 Sn2 Sr1 148.06(3) . 4_456 ?
Se6 Sn2 Sr1 52.27(6) 6_556 4_456 ?
Se6 Sn2 Sr1 108.02(9) . 4_456 ?
Se4 Sn2 Sr1 52.56(8) 7_565 4_456 ?
Se5 Sn2 Sr1 148.06(3) . 7_565 ?
Se6 Sn2 Sr1 108.02(9) 6_556 7_565 ?
Se6 Sn2 Sr1 52.27(6) . 7_565 ?
Se4 Sn2 Sr1 52.56(8) 7_565 7_565 ?
Sr1 Sn2 Sr1 63.88(6) 4_456 7_565 ?
Sn2 Se5 Sr2 122.88(8) . 8_655 ?
Sn2 Se5 Sr2 122.88(8) . 3_546 ?
Sr2 Se5 Sr2 86.53(12) 8_655 3_546 ?
Sn2 Se5 Sr1 91.57(11) . 6_556 ?
Sr2 Se5 Sr1 143.28(10) 8_655 6_556 ?
Sr2 Se5 Sr1 84.17(6) 3_546 6_556 ?
Sn2 Se5 Sr1 91.57(11) . . ?
Sr2 Se5 Sr1 84.17(6) 8_655 . ?
Sr2 Se5 Sr1 143.28(10) 3_546 . ?
Sr1 Se5 Sr1 82.44(10) 6_556 . ?
Sn2 Se4 Sr2 119.65(10) 7_665 . ?
Sn2 Se4 Sr2 119.65(10) 7_665 6_556 ?
Sr2 Se4 Sr2 85.38(10) . 6_556 ?
Sn2 Se4 Sr1 88.26(9) 7_665 . ?
Sr2 Se4 Sr1 88.21(6) . . ?
Sr2 Se4 Sr1 150.67(10) 6_556 . ?
Sn2 Se4 Sr1 88.26(9) 7_665 6_556 ?
Sr2 Se4 Sr1 150.67(10) . 6_556 ?
Sr2 Se4 Sr1 88.21(6) 6_556 6_556 ?
Sr1 Se4 Sr1 83.52(12) . 6_556 ?
Sn2 Se6 Sr1 88.75(7) . 7_565 ?
Sn2 Se6 Sr2 118.62(9) . . ?
Sr1 Se6 Sr2 92.52(9) 7_565 . ?
Sn2 Se6 Sr1 89.61(8) . . ?
Sr1 Se6 Sr1 176.97(9) 7_565 . ?
Sr2 Se6 Sr1 86.03(7) . . ?
Se7 Se7 Sr2 108.24(14) 5_566 6_556 ?
Se7 Se7 Sr2 108.24(14) 5_566 . ?
Sr2 Se7 Sr2 82.62(9) 6_556 . ?
Se7 Se7 Sr1 103.89(12) 5_566 7_565 ?
Sr2 Se7 Sr1 147.80(14) 6_556 7_565 ?
Sr2 Se7 Sr1 89.47(6) . 7_565 ?
Se7 Se7 Sr1 103.89(12) 5_566 4_456 ?
Sr2 Se7 Sr1 89.47(6) 6_556 4_456 ?
Sr2 Se7 Sr1 147.80(14) . 4_456 ?
Sr1 Se7 Sr1 80.77(10) 7_565 4_456 ?
Se8 Se8 Sr1 105.46(12) 5_565 4_455 ?
Se8 Se8 Sr1 105.46(12) 5_565 7_565 ?
Sr1 Se8 Sr1 83.07(10) 4_455 7_565 ?
Se8 Se8 Sr2 106.51(15) 5_565 . ?
Sr1 Se8 Sr2 148.03(14) 4_455 . ?
Sr1 Se8 Sr2 89.10(6) 7_565 . ?
Se8 Se8 Sr2 106.51(15) 5_565 6 ?
Sr1 Se8 Sr2 89.10(6) 4_455 6 ?
Sr1 Se8 Sr2 148.03(14) 7_565 6 ?
Sr2 Se8 Sr2 81.31(9) . 6 ?
Se3 Sr1 Se1 81.58(8) . . ?
Se3 Sr1 Se6 130.51(7) . 7_665 ?
Se1 Sr1 Se6 76.38(8) . 7_665 ?
Se3 Sr1 Se4 145.70(9) . . ?
Se1 Sr1 Se4 85.41(9) . . ?
Se6 Sr1 Se4 75.78(7) 7_665 . ?
Se3 Sr1 Se5 85.24(7) . . ?
Se1 Sr1 Se5 142.38(9) . . ?
Se6 Sr1 Se5 135.99(7) 7_665 . ?
Se4 Sr1 Se5 86.03(8) . . ?
Se3 Sr1 Se8 63.99(7) . 7_665 ?
Se1 Sr1 Se8 86.84(8) . 7_665 ?
Se6 Sr1 Se8 70.99(8) 7_665 7_665 ?
Se4 Sr1 Se8 146.77(9) . 7_665 ?
Se5 Sr1 Se8 118.30(11) . 7_665 ?
Se3 Sr1 Se7 118.41(11) . 7_665 ?
Se1 Sr1 Se7 148.66(9) . 7_665 ?
Se6 Sr1 Se7 72.31(8) 7_665 7_665 ?
Se4 Sr1 Se7 88.17(8) . 7_665 ?
Se5 Sr1 Se7 67.30(8) . 7_665 ?
Se8 Sr1 Se7 81.92(7) 7_665 7_665 ?
Se3 Sr1 Se6 72.60(7) . . ?
Se1 Sr1 Se6 69.80(7) . . ?
Se6 Sr1 Se6 135.22(8) 7_665 . ?
Se4 Sr1 Se6 73.14(7) . . ?
Se5 Sr1 Se6 72.65(7) . . ?
Se8 Sr1 Se6 133.17(7) 7_665 . ?
Se7 Sr1 Se6 136.73(7) 7_665 . ?
Se3 Sr1 Sn2 167.92(7) . 7_665 ?
Se1 Sr1 Sn2 88.76(8) . 7_665 ?
Se6 Sr1 Sn2 38.98(5) 7_665 7_665 ?
Se4 Sr1 Sn2 39.18(6) . 7_665 ?
Se5 Sr1 Sn2 106.84(6) . 7_665 ?
Se8 Sr1 Sn2 108.46(7) 7_665 7_665 ?
Se7 Sr1 Sn2 67.59(8) 7_665 7_665 ?
Se6 Sr1 Sn2 110.86(8) . 7_665 ?
Se3 Sr1 Sr1 134.01(5) . 6_556 ?
Se1 Sr1 Sr1 133.61(6) . 6_556 ?
Se6 Sr1 Sr1 91.37(4) 7_665 6_556 ?
Se4 Sr1 Sr1 48.24(6) . 6_556 ?
Se5 Sr1 Sr1 48.78(5) . 6_556 ?
Se8 Sr1 Sr1 131.54(5) 7_665 6_556 ?
Se7 Sr1 Sr1 49.61(5) 7_665 6_556 ?
Se6 Sr1 Sr1 91.32(4) . 6_556 ?
Sn2 Sr1 Sr1 58.06(3) 7_665 6_556 ?
Se3 Sr1 Sr2 48.14(7) . 8_655 ?
Se1 Sr1 Sr2 129.66(7) . 8_655 ?
Se6 Sr1 Sr2 134.92(8) 7_665 8_655 ?
Se4 Sr1 Sr2 133.16(7) . 8_655 ?
Se5 Sr1 Sr2 47.12(6) . 8_655 ?
Se8 Sr1 Sr2 74.46(8) 7_665 8_655 ?
Se7 Sr1 Sr2 74.99(8) 7_665 8_655 ?
Se6 Sr1 Sr2 89.74(6) . 8_655 ?
Sn2 Sr1 Sr2 141.35(6) 7_665 8_655 ?
Sr1 Sr1 Sr2 90.41(3) 6_556 8_655 ?
Se3 Sr1 Sr1 45.99(5) . 6 ?
Se1 Sr1 Sr1 46.39(6) . 6 ?
Se6 Sr1 Sr1 88.63(4) 7_665 6 ?
Se4 Sr1 Sr1 131.76(6) . 6 ?
Se5 Sr1 Sr1 131.22(5) . 6 ?
Se8 Sr1 Sr1 48.46(5) 7_665 6 ?
Se7 Sr1 Sr1 130.39(5) 7_665 6 ?
Se6 Sr1 Sr1 88.68(4) . 6 ?
Sn2 Sr1 Sr1 121.94(3) 7_665 6 ?
Sr1 Sr1 Sr1 180.00(9) 6_556 6 ?
Sr2 Sr1 Sr1 89.59(3) 8_655 6 ?
Se5 Sr2 Se1 148.98(9) 3_556 . ?
Se5 Sr2 Se4 84.47(8) 3_556 . ?
Se1 Sr2 Se4 85.17(8) . . ?
Se5 Sr2 Se3 85.51(9) 3_556 3 ?
Se1 Sr2 Se3 88.57(8) . 3 ?
Se4 Sr2 Se3 149.06(9) . 3 ?
Se5 Sr2 Se6 133.38(8) 3_556 . ?
Se1 Sr2 Se6 70.77(8) . . ?
Se4 Sr2 Se6 74.65(8) . . ?
Se3 Sr2 Se6 131.17(8) 3 . ?
Se5 Sr2 Se2 74.58(7) 3_556 7_665 ?
Se1 Sr2 Se2 74.60(7) . 7_665 ?
Se4 Sr2 Se2 76.70(7) . 7_665 ?
Se3 Sr2 Se2 72.43(7) 3 7_665 ?
Se6 Sr2 Se2 136.31(8) . 7_665 ?
Se5 Sr2 Se7 65.03(8) 3_556 . ?
Se1 Sr2 Se7 142.99(12) . . ?
Se4 Sr2 Se7 86.06(7) . . ?
Se3 Sr2 Se7 115.70(10) 3 . ?
Se6 Sr2 Se7 72.23(9) . . ?
Se2 Sr2 Se7 137.34(9) 7_665 . ?
Se5 Sr2 Se8 118.79(10) 3_556 . ?
Se1 Sr2 Se8 85.06(8) . . ?
Se4 Sr2 Se8 145.20(12) . . ?
Se3 Sr2 Se8 63.74(8) 3 . ?
Se6 Sr2 Se8 70.59(9) . . ?
Se2 Sr2 Se8 131.86(8) 7_665 . ?
Se7 Sr2 Se8 81.97(6) . . ?
Se5 Sr2 Sr1 48.71(6) 3_556 8_665 ?
Se1 Sr2 Sr1 135.36(8) . 8_665 ?
Se4 Sr2 Sr1 133.09(8) . 8_665 ?
Se3 Sr2 Sr1 46.87(6) 3 8_665 ?
Se6 Sr2 Sr1 132.51(7) . 8_665 ?
Se2 Sr2 Sr1 91.01(6) 7_665 8_665 ?
Se7 Sr2 Sr1 72.84(8) . 8_665 ?
Se8 Sr2 Sr1 73.57(8) . 8_665 ?
Se5 Sr2 Sr2 133.26(6) 3_556 6 ?
Se1 Sr2 Sr2 47.59(5) . 6 ?
Se4 Sr2 Sr2 132.69(5) . 6 ?
Se3 Sr2 Sr2 47.84(6) 3 6 ?
Se6 Sr2 Sr2 89.19(4) . 6 ?
Se2 Sr2 Sr2 86.62(5) 7_665 6 ?
Se7 Sr2 Sr2 131.31(4) . 6 ?
Se8 Sr2 Sr2 49.34(4) . 6 ?
Sr1 Sr2 Sr2 90.41(3) 8_665 6 ?
Se5 Sr2 Sr2 46.74(6) 3_556 6_556 ?
Se1 Sr2 Sr2 132.41(5) . 6_556 ?
Se4 Sr2 Sr2 47.31(5) . 6_556 ?
Se3 Sr2 Sr2 132.16(6) 3 6_556 ?
Se6 Sr2 Sr2 90.81(4) . 6_556 ?
Se2 Sr2 Sr2 93.38(5) 7_665 6_556 ?
Se7 Sr2 Sr2 48.69(4) . 6_556 ?
Se8 Sr2 Sr2 130.66(4) . 6_556 ?
Sr1 Sr2 Sr2 89.59(3) 8_665 6_556 ?
Sr2 Sr2 Sr2 180.00(11) 6 6_556 ?
Se5 Sr2 Sr1 130.38(7) 3_556 . ?
Se1 Sr2 Sr1 45.29(6) . . ?
Se4 Sr2 Sr1 46.00(6) . . ?
Se3 Sr2 Sr1 133.71(7) 3 . ?
Se6 Sr2 Sr1 47.93(5) . . ?
Se2 Sr2 Sr1 88.60(5) 7_665 . ?
Se7 Sr2 Sr1 106.91(9) . . ?
Se8 Sr2 Sr1 107.30(9) . . ?
Sr1 Sr2 Sr1 179.08(6) 8_665 . ?
Sr2 Sr2 Sr1 90.40(3) 6 . ?
Sr2 Sr2 Sr1 89.60(3) 6_556 . ?

loop_
_geom_bond_atom_site_label_1
_geom_bond_atom_site_label_2
_geom_bond_distance
_geom_bond_site_symmetry_2
_geom_bond_publ_flag
Sn1 Se3 2.502(3) . ?
Sn1 Se1 2.528(4) 7_565 ?
Sn1 Se2 2.636(3) 5 ?
Sn1 Se2 2.636(3) . ?
Se1 Sn1 2.528(4) 7_665 ?
Se1 Sr1 3.150(3) 6 ?
Se1 Sr1 3.150(3) . ?
Se1 Sr2 3.176(3) . ?
Se1 Sr2 3.176(3) 6 ?
Se2 Sn1 2.636(3) 5 ?
Se2 Sr2 3.2589(19) 8_655 ?
Se2 Sr2 3.2589(19) 7_565 ?
Se3 Sr1 3.127(3) . ?
Se3 Sr1 3.127(3) 6 ?
Se3 Sr2 3.191(4) 3_545 ?
Se3 Sr2 3.191(4) 8_655 ?
Sn2 Se5 2.512(4) . ?
Sn2 Se6 2.526(2) 6_556 ?
Sn2 Se6 2.526(2) . ?
Sn2 Se4 2.538(3) 7_565 ?
Sn2 Sr1 4.015(3) 4_456 ?
Sn2 Sr1 4.015(3) 7_565 ?
Se5 Sr2 3.144(4) 8_655 ?
Se5 Sr2 3.144(4) 3_546 ?
Se5 Sr1 3.224(3) 6_556 ?
Se5 Sr1 3.224(3) . ?
Se4 Sn2 2.538(3) 7_665 ?
Se4 Sr2 3.178(3) . ?
Se4 Sr2 3.178(3) 6_556 ?
Se4 Sr1 3.189(4) . ?
Se4 Sr1 3.189(4) 6_556 ?
Se6 Sr1 3.177(3) 7_565 ?
Se6 Sr2 3.198(3) . ?
Se6 Sr1 3.298(3) . ?
Se7 Se7 2.458(8) 5_566 ?
Se7 Sr2 3.264(3) 6_556 ?
Se7 Sr2 3.264(3) . ?
Se7 Sr1 3.278(3) 7_565 ?
Se7 Sr1 3.278(3) 4_456 ?
Se8 Se8 2.461(8) 5_565 ?
Se8 Sr1 3.277(3) 4_455 ?
Se8 Sr1 3.277(3) 7_565 ?
Se8 Sr2 3.288(3) . ?
Se8 Sr2 3.288(3) 6 ?
Sr1 Se6 3.177(3) 7_665 ?
Sr1 Se8 3.277(3) 7_665 ?
Sr1 Se7 3.278(3) 7_665 ?
Sr1 Sn2 4.015(3) 7_665 ?
Sr1 Sr1 4.248(3) 6_556 ?
Sr1 Sr2 4.269(3) 8_655 ?
Sr1 Sr1 4.346(3) 6 ?
Sr2 Se5 3.144(4) 3_556 ?
Sr2 Se3 3.191(4) 3 ?
Sr2 Se2 3.2589(19) 7_665 ?
Sr2 Sr1 4.269(3) 8_665 ?
Sr2 Sr2 4.284(3) 6 ?
Sr2 Sr2 4.310(3) 6_556 ?
